data_7245026
loop_
_publ_author_name
'Budzikur, Daria'
'Kinzhybalo, Vasyl'
'\'Slepokura, Katarzyna'

_publ_section_title
;
 Crystal engineering and structural diversity of 2-aminopyridinium
 hypodiphosphates obtained by crystallization and dehydration
;
_journal_name_full CrystEngComm
_journal_paper_doi 10.1039/D2CE00261B
_journal_year 2022
_chemical_formula_moiety '4(C5 H7 N2), 2(H3 P2 O6), (H2 P2 O6), 0.1(H2 O)'
_chemical_formula_sum 'C20 H36.2 N8 O18.1 P6'
_chemical_formula_weight 864.19
_space_group_crystal_system monoclinic
_space_group_IT_number 14
_space_group_name_Hall '-P 2ybc'
_space_group_name_H-M_alt 'P 1 21/c 1'
_atom_sites_solution_hydrogens mixed
_atom_sites_solution_primary isomor
_atom_sites_solution_secondary difmap
_audit_creation_method SHELXL-2016/6
_audit_update_record
;
2022-02-24 deposited with the CCDC.	2022-05-13 downloaded from the CCDC.
;
_cell_angle_alpha 90
_cell_angle_beta 96.61(3)
_cell_angle_gamma 90
_cell_formula_units_Z 4
_cell_length_a 13.706(5)
_cell_length_b 10.656(4)
_cell_length_c 24.802(7)
_cell_measurement_reflns_used 13370
_cell_measurement_temperature 100(2)
_cell_measurement_theta_max 64.3890
_cell_measurement_theta_min 3.2340
_cell_volume 3598(2)
_computing_cell_refinement 'CrysAlisPro 1.171.41.104a (Rigaku OD, 2021)'
_computing_data_collection 'CrysAlisPro 1.171.41.104a (Rigaku OD, 2021)'
_computing_data_reduction 'CrysAlisPro 1.171.41.104a (Rigaku OD, 2021)'
_computing_structure_refinement 'SHELXL-2016/6 (Sheldrick, 2016)'
_computing_structure_solution 'SHELXT 2014/5 (Sheldrick, 2014)'
_diffrn_ambient_temperature 100(2)
_diffrn_detector 'Hybrid Pixel Array Detector'
_diffrn_detector_area_resol_mean 10.0000
_diffrn_detector_type 'HyPix-Arc 150'
_diffrn_measured_fraction_theta_full 0.993
_diffrn_measured_fraction_theta_max 0.970
_diffrn_measurement_device 'four-circle diffractometer'
_diffrn_measurement_device_type 'XtaLAB Synergy R, DW system, HyPix-Arc 150'
_diffrn_measurement_method '\w scans'
_diffrn_radiation_type CuK\a
_diffrn_radiation_wavelength 1.5418
_diffrn_reflns_av_R_equivalents 0.1243
_diffrn_reflns_av_unetI/netI 0.0700
_diffrn_reflns_Laue_measured_fraction_full 0.993
_diffrn_reflns_Laue_measured_fraction_max 0.970
_diffrn_reflns_limit_h_max 16
_diffrn_reflns_limit_h_min -14
_diffrn_reflns_limit_k_max 13
_diffrn_reflns_limit_k_min -12
_diffrn_reflns_limit_l_max 30
_diffrn_reflns_limit_l_min -30
_diffrn_reflns_number 86594
_diffrn_reflns_point_group_measured_fraction_full 0.993
_diffrn_reflns_point_group_measured_fraction_max 0.970
_diffrn_reflns_theta_full 67.680
_diffrn_reflns_theta_max 74.824
_diffrn_reflns_theta_min 3.246
_diffrn_source 'Rotating-anode X-ray tube'
_diffrn_source_type 'Rigaku (Cu) X-ray Source'
_exptl_absorpt_coefficient_mu 3.556
_exptl_absorpt_correction_T_max 1.00000
_exptl_absorpt_correction_T_min 0.56534
_exptl_absorpt_correction_type multi-scan
_exptl_absorpt_process_details
;
CrysAlisPro 1.171.41.104a (Rigaku Oxford Diffraction, 2021)
Empirical absorption correction using spherical harmonics,
implemented in SCALE3 ABSPACK scaling algorithm.
;
_exptl_crystal_colour colourless
_exptl_crystal_density_diffrn 1.595
_exptl_crystal_description plate
_exptl_crystal_F_000 1788
_exptl_crystal_size_max 0.068
_exptl_crystal_size_mid 0.029
_exptl_crystal_size_min 0.026
_refine_diff_density_max 0.625
_refine_diff_density_min -0.516
_refine_diff_density_rms 0.117
_refine_ls_extinction_method none
_refine_ls_goodness_of_fit_ref 1.037
_refine_ls_hydrogen_treatment mixed
_refine_ls_matrix_type full
_refine_ls_number_parameters 511
_refine_ls_number_reflns 7170
_refine_ls_number_restraints 446
_refine_ls_restrained_S_all 1.011
_refine_ls_R_factor_all 0.1628
_refine_ls_R_factor_gt 0.0802
_refine_ls_shift/su_max 0.000
_refine_ls_shift/su_mean 0.000
_refine_ls_structure_factor_coef Fsqd
_refine_ls_weighting_details 'w=1/[\s^2^(Fo^2^)+(0.1198P)^2^+6.1134P] where P=(Fo^2^+2Fc^2^)/3'
_refine_ls_weighting_scheme calc
_refine_ls_wR_factor_gt 0.2169
_refine_ls_wR_factor_ref 0.2674
_reflns_Friedel_coverage 0.000
_reflns_number_gt 3580
_reflns_number_total 7170
_reflns_threshold_expression 'I > 2\s(I)'
_cod_data_source_file d2ce00261b4.cif
_cod_data_source_block 2ampyr11-dehh
_cod_original_sg_symbol_H-M 'P 21/c'
_cod_original_formula_sum 'C20 H36.20 N8 O18.10 P6'
_cod_database_code 7245026
_shelx_shelxl_version_number 2016/6
_shelx_space_group_comment
;
The symmetry employed for this shelxl refinement is uniquely defined
by the following loop, which should always be used as a source of
symmetry information in preference to the above space-group names.
They are only intended as comments.
;
_shelx_estimated_absorpt_t_min 0.794
_shelx_estimated_absorpt_t_max 0.913

loop_
_space_group_symop_operation_xyz
'x, y, z'
'-x, y+1/2, -z+1/2'
'-x, -y, -z'
'x, -y-1/2, z-1/2'

loop_
_atom_site_label
_atom_site_type_symbol
_atom_site_fract_x
_atom_site_fract_y
_atom_site_fract_z
_atom_site_U_iso_or_equiv
_atom_site_adp_type
_atom_site_occupancy
_atom_site_site_symmetry_order
_atom_site_calc_flag
_atom_site_refinement_flags_posn
_atom_site_refinement_flags_adp
_atom_site_refinement_flags_occupancy
_atom_site_disorder_assembly
_atom_site_disorder_group
P1A P 0.23089(13) 0.75264(16) 0.32986(7) 0.0529(5) Uani 1 1 d . U . . .
O1A O 0.2231(4) 0.6190(4) 0.31324(19) 0.0678(13) Uani 1 1 d . U . . .
O2A O 0.3116(3) 0.8309(4) 0.30642(18) 0.0579(12) Uani 1 1 d . U . . .
H2PA H 0.362814 0.787452 0.306578 0.087 Uiso 1 1 calc R U . . .
O3A O 0.1383(3) 0.8336(4) 0.31377(19) 0.0618(12) Uani 1 1 d . U . . .
H3PA H 0.087781 0.789328 0.314778 0.093 Uiso 1 1 calc R U . . .
P2A P 0.26250(13) 0.75488(17) 0.41852(7) 0.0529(5) Uani 1 1 d . U . . .
O4A O 0.1681(3) 0.7494(4) 0.44293(17) 0.0612(12) Uani 1 1 d . U . . .
O5A O 0.3299(3) 0.6449(4) 0.43143(17) 0.0594(12) Uani 1 1 d . U . . .
O6A O 0.3169(3) 0.8814(4) 0.43478(18) 0.0584(12) Uani 1 1 d . U . . .
H6PA H 0.376705 0.874376 0.430747 0.088 Uiso 1 1 calc R U . . .
P1B P 0.57859(13) 0.74120(16) 0.33288(6) 0.0503(4) Uani 1 1 d . U . . .
O1B O 0.4767(3) 0.7334(5) 0.30269(17) 0.0625(13) Uani 1 1 d . U . . .
O2B O 0.6414(3) 0.8495(4) 0.31910(17) 0.0575(12) Uani 1 1 d . U . . .
O3B O 0.6292(3) 0.6141(4) 0.32317(18) 0.0560(11) Uani 1 1 d . U . . .
H3PB H 0.689923 0.620473 0.332383 0.084 Uiso 1 1 calc R U . . .
P2B P 0.56772(12) 0.75822(16) 0.42021(6) 0.0488(4) Uani 1 1 d . U . . .
O4B O 0.6686(3) 0.7571(4) 0.45007(16) 0.0576(12) Uani 1 1 d . U . . .
O5B O 0.5062(3) 0.8736(4) 0.42587(16) 0.0518(11) Uani 1 1 d . U . . .
O6B O 0.5152(3) 0.6368(4) 0.43742(18) 0.0560(11) Uani 1 1 d . U . . .
H6PB H 0.454362 0.649356 0.435045 0.084 Uiso 1 1 calc R U . . .
P1C P 0.91630(13) 0.77380(18) 0.43177(8) 0.0579(5) Uani 1 1 d . U . . .
O1C O 0.9314(4) 0.6529(4) 0.4619(2) 0.0722(14) Uani 1 1 d . U . . .
O2C O 0.8328(3) 0.8571(4) 0.44790(19) 0.0606(12) Uani 1 1 d . U . . .
H2PC H 0.784242 0.812115 0.452742 0.091 Uiso 1 1 calc R U . . .
O3C O 1.0045(3) 0.8644(4) 0.4388(2) 0.0631(12) Uani 1 1 d . U . . .
H3PC H 1.056802 0.823694 0.438019 0.095 Uiso 1 1 calc R U . . .
P2C P 0.88440(14) 0.73104(18) 0.34467(8) 0.0599(5) Uani 1 1 d . U . . .
O4C O 0.9796(4) 0.7125(5) 0.3230(2) 0.0793(16) Uani 1 1 d . U . . .
O5C O 0.8168(3) 0.6203(4) 0.34067(19) 0.0622(12) Uani 1 1 d . U . . .
O6C O 0.8298(4) 0.8485(4) 0.31782(19) 0.0650(13) Uani 1 1 d . U . . .
H6PC H 0.769231 0.841643 0.319714 0.097 Uiso 1 1 calc R U . . .
N1A N 0.2950(4) 0.3937(5) 0.3595(2) 0.0611(15) Uani 1 1 d . U . . .
H1NA H 0.290978 0.476033 0.360681 0.073 Uiso 1 1 calc R U . . .
C2A C 0.2998(5) 0.3295(6) 0.4068(3) 0.0533(16) Uani 1 1 d . U . . .
N2A N 0.2961(4) 0.3917(5) 0.4525(2) 0.0578(14) Uani 1 1 d . U . . .
H2A1 H 0.290569 0.473960 0.451995 0.069 Uiso 1 1 calc R U . . .
H2A2 H 0.299226 0.350913 0.483518 0.069 Uiso 1 1 calc R U . . .
C3A C 0.3053(5) 0.1982(6) 0.4041(3) 0.0617(18) Uani 1 1 d . U . . .
H3A H 0.308713 0.149954 0.436488 0.074 Uiso 1 1 calc R U . . .
C5A C 0.3022(6) 0.2102(7) 0.3076(3) 0.070(2) Uani 1 1 d . U . . .
H5A H 0.304072 0.169456 0.273681 0.084 Uiso 1 1 calc R U . . .
C6A C 0.2960(6) 0.3373(8) 0.3098(3) 0.074(2) Uani 1 1 d . U . . .
H6A H 0.292471 0.386147 0.277642 0.089 Uiso 1 1 calc R U . . .
C4A C 0.3057(5) 0.1395(7) 0.3553(3) 0.0642(18) Uani 1 1 d . U . . .
H4A H 0.308295 0.050517 0.353641 0.077 Uiso 1 1 calc R U . . .
N1B N 0.5462(4) 1.1090(5) 0.3897(2) 0.0610(15) Uani 1 1 d . U . . .
H1NB H 0.543886 1.026756 0.392338 0.073 Uiso 1 1 calc R U . . .
C2B C 0.5457(5) 1.1613(6) 0.3403(3) 0.0575(17) Uani 1 1 d . U . . .
N2B N 0.5451(4) 1.0877(5) 0.2967(2) 0.0569(14) Uani 1 1 d . U . . .
H2B1 H 0.544933 1.005583 0.300356 0.068 Uiso 1 1 calc R U . . .
H2B2 H 0.544764 1.121336 0.264242 0.068 Uiso 1 1 calc R U . . .
C3B C 0.5487(6) 1.2931(7) 0.3363(3) 0.068(2) Uani 1 1 d . U . . .
H3B H 0.548922 1.332719 0.301972 0.082 Uiso 1 1 calc R U . . .
C4B C 0.5511(5) 1.3630(7) 0.3826(3) 0.0623(18) Uani 1 1 d . U . . .
H4B H 0.551926 1.451924 0.380165 0.075 Uiso 1 1 calc R U . . .
C5B C 0.5525(5) 1.3070(7) 0.4330(3) 0.0646(19) Uani 1 1 d . U . . .
H5B H 0.555108 1.356884 0.464850 0.077 Uiso 1 1 calc R U . . .
C6B C 0.5501(6) 1.1800(7) 0.4363(3) 0.070(2) Uani 1 1 d . U . . .
H6B H 0.551084 1.140141 0.470625 0.084 Uiso 1 1 calc R U . . .
N1C N 0.8150(4) 0.3779(5) 0.3678(2) 0.0546(14) Uani 1 1 d . U . . .
H1NC H 0.823235 0.459318 0.364256 0.066 Uiso 1 1 calc R U . . .
C2C C 0.8161(5) 0.3292(7) 0.4186(3) 0.0563(16) Uani 1 1 d . U . . .
N2C N 0.8343(4) 0.4057(5) 0.4610(2) 0.0583(14) Uani 1 1 d . U . . .
H2C1 H 0.845441 0.485909 0.455887 0.070 Uiso 1 1 calc R U . . .
H2C2 H 0.835341 0.376011 0.494187 0.070 Uiso 1 1 calc R U . . .
C3C C 0.8009(5) 0.1998(7) 0.4229(3) 0.0583(17) Uani 1 1 d . U . . .
H3C H 0.800728 0.162777 0.457720 0.070 Uiso 1 1 calc R U . . .
C4C C 0.7865(5) 0.1264(7) 0.3777(3) 0.0606(18) Uani 1 1 d . U . . .
H4C H 0.775481 0.038820 0.381019 0.073 Uiso 1 1 calc R U . . .
C5C C 0.7880(5) 0.1808(7) 0.3259(3) 0.0663(19) Uani 1 1 d . U . . .
H5C H 0.779430 0.130383 0.294106 0.080 Uiso 1 1 calc R U . . .
C6C C 0.8019(5) 0.3064(7) 0.3224(3) 0.0658(19) Uani 1 1 d . U . . .
H6C H 0.802362 0.344525 0.287839 0.079 Uiso 1 1 calc R U . . .
N1D N 0.9450(9) 0.8209(11) 0.1742(4) 0.094(3) Uani 0.760(11) 1 d D U P A 1
H1ND H 0.942071 0.872809 0.201562 0.113 Uiso 0.760(11) 1 calc R U P A 1
C2D C 0.9458(9) 0.8650(10) 0.1169(4) 0.064(3) Uani 0.760(11) 1 d D U P A 1
N2D N 0.9447(6) 0.9873(8) 0.1080(4) 0.091(3) Uani 0.760(11) 1 d D U P A 1
H2D1 H 0.944208 1.016149 0.074703 0.109 Uiso 0.760(11) 1 calc R U P A 1
H2D2 H 0.944603 1.039900 0.135329 0.109 Uiso 0.760(11) 1 calc R U P A 1
C3D C 0.9461(8) 0.7805(9) 0.0801(4) 0.050(2) Uani 0.760(11) 1 d D U P A 1
H3D H 0.943644 0.807719 0.043447 0.060 Uiso 0.760(11) 1 calc R U P A 1
C4D C 0.9497(10) 0.6525(11) 0.0898(5) 0.075(3) Uani 0.760(11) 1 d D U P A 1
H4D H 0.952387 0.595816 0.060492 0.090 Uiso 0.760(11) 1 calc R U P A 1
C5D C 0.9493(10) 0.6087(12) 0.1397(5) 0.082(3) Uani 0.760(11) 1 d D U P A 1
H5D H 0.949131 0.520829 0.146228 0.098 Uiso 0.760(11) 1 calc R U P A 1
C6D C 0.9493(11) 0.6896(13) 0.1808(5) 0.085(3) Uani 0.760(11) 1 d D U P A 1
H6D H 0.952399 0.656764 0.216611 0.102 Uiso 0.760(11) 1 calc R U P A 1
N1E N 0.954(3) 0.737(2) 0.1897(10) 0.081(6) Uiso 0.240(11) 1 d D U P A 2
H1NE H 0.951434 0.704418 0.222093 0.098 Uiso 0.240(11) 1 calc R U P A 2
C2E C 0.952(4) 0.876(2) 0.1795(10) 0.087(6) Uiso 0.240(11) 1 d D U P A 2
N2E N 0.937(2) 0.945(2) 0.2219(10) 0.095(9) Uiso 0.240(11) 1 d D U P A 2
H2E1 H 0.918159 1.023962 0.217280 0.114 Uiso 0.240(11) 1 calc R U P A 2
H2E2 H 0.946283 0.913241 0.254782 0.114 Uiso 0.240(11) 1 calc R U P A 2
C3E C 0.942(4) 0.904(3) 0.1289(10) 0.071(6) Uiso 0.240(11) 1 d D U P A 2
H3E H 0.930354 0.990725 0.121348 0.085 Uiso 0.240(11) 1 calc R U P A 2
C4E C 0.947(3) 0.830(3) 0.0836(10) 0.065(6) Uiso 0.240(11) 1 d D U P A 2
H4E H 0.944080 0.863968 0.048105 0.078 Uiso 0.240(11) 1 calc R U P A 2
C5E C 0.955(4) 0.707(3) 0.0926(11) 0.073(5) Uiso 0.240(11) 1 d D U P A 2
H5E H 0.957246 0.651268 0.062997 0.087 Uiso 0.240(11) 1 calc R U P A 2
C6E C 0.960(4) 0.663(3) 0.1431(11) 0.082(5) Uiso 0.240(11) 1 d D U P A 2
H6E H 0.968654 0.574953 0.148109 0.098 Uiso 0.240(11) 1 calc R U P A 2
O1W O 0.924(3) 0.993(4) 0.2501(17) 0.058(15) Uiso 0.106(12) 1 d D U P B 1
H1W1 H 0.907330 0.970049 0.280092 0.087 Uiso 0.106(12) 1 d DR U P B 1
H1W2 H 0.883196 1.046546 0.236695 0.087 Uiso 0.106(12) 1 d DR U P B 1

loop_
_atom_site_aniso_label
_atom_site_aniso_U_11
_atom_site_aniso_U_22
_atom_site_aniso_U_33
_atom_site_aniso_U_23
_atom_site_aniso_U_13
_atom_site_aniso_U_12
P1A 0.0540(11) 0.0570(11) 0.0477(9) -0.0010(8) 0.0053(7) -0.0025(8)
O1A 0.089(4) 0.055(3) 0.059(3) -0.003(2) 0.008(2) -0.001(3)
O2A 0.059(3) 0.067(3) 0.047(2) 0.006(2) 0.006(2) 0.002(2)
O3A 0.060(3) 0.070(3) 0.055(3) 0.005(2) 0.001(2) 0.001(2)
P2A 0.0526(11) 0.0604(11) 0.0449(9) 0.0045(8) 0.0029(7) -0.0003(8)
O4A 0.048(3) 0.086(4) 0.049(2) 0.008(2) 0.0054(19) 0.003(2)
O5A 0.060(3) 0.060(3) 0.056(3) 0.012(2) -0.002(2) 0.004(2)
O6A 0.061(3) 0.061(3) 0.051(3) -0.004(2) 0.003(2) -0.001(2)
P1B 0.0557(11) 0.0554(11) 0.0397(8) 0.0000(7) 0.0045(7) 0.0019(8)
O1B 0.049(3) 0.090(4) 0.048(2) -0.011(2) 0.000(2) 0.004(2)
O2B 0.067(3) 0.056(3) 0.050(3) 0.002(2) 0.008(2) 0.001(2)
O3B 0.061(3) 0.057(3) 0.050(3) -0.004(2) 0.007(2) 0.001(2)
P2B 0.0503(10) 0.0527(10) 0.0430(9) 0.0010(7) 0.0028(7) 0.0000(8)
O4B 0.052(3) 0.078(3) 0.042(2) 0.006(2) 0.0017(19) -0.002(2)
O5B 0.060(3) 0.054(3) 0.042(2) -0.0011(19) 0.0070(19) -0.004(2)
O6B 0.059(3) 0.055(3) 0.055(3) 0.003(2) 0.011(2) 0.000(2)
P1C 0.0508(11) 0.0590(11) 0.0628(11) 0.0071(9) 0.0017(8) -0.0006(8)
O1C 0.067(3) 0.062(3) 0.085(4) 0.018(3) -0.004(3) -0.001(3)
O2C 0.055(3) 0.062(3) 0.065(3) 0.002(2) 0.006(2) 0.001(2)
O3C 0.059(3) 0.065(3) 0.064(3) 0.004(2) 0.003(2) -0.006(2)
P2C 0.0559(12) 0.0610(12) 0.0630(11) -0.0037(9) 0.0077(8) -0.0014(9)
O4C 0.056(3) 0.103(4) 0.081(4) -0.028(3) 0.016(3) -0.009(3)
O5C 0.060(3) 0.056(3) 0.069(3) -0.003(2) 0.001(2) -0.003(2)
O6C 0.075(3) 0.065(3) 0.053(3) 0.003(2) 0.002(3) -0.010(3)
N1A 0.081(4) 0.054(3) 0.049(3) 0.007(3) 0.010(3) -0.001(3)
C2A 0.054(4) 0.056(4) 0.051(4) 0.008(3) 0.009(3) 0.004(3)
N2A 0.068(4) 0.055(4) 0.050(3) 0.001(3) 0.004(3) 0.003(3)
C3A 0.077(5) 0.054(4) 0.055(4) 0.005(3) 0.010(3) 0.002(3)
C5A 0.080(5) 0.070(5) 0.062(4) -0.006(4) 0.009(4) -0.004(4)
C6A 0.089(5) 0.080(5) 0.055(4) 0.007(4) 0.012(4) 0.001(4)
C4A 0.067(5) 0.060(4) 0.065(4) -0.003(3) 0.004(4) 0.000(3)
N1B 0.087(4) 0.050(3) 0.045(3) 0.009(2) 0.005(3) 0.000(3)
C2B 0.076(5) 0.054(4) 0.042(3) 0.000(3) 0.004(3) 0.004(3)
N2B 0.074(4) 0.053(3) 0.043(3) 0.003(2) 0.002(3) 0.004(3)
C3B 0.102(6) 0.052(4) 0.053(4) 0.004(3) 0.015(4) 0.003(4)
C4B 0.076(5) 0.052(4) 0.062(4) -0.005(3) 0.020(4) -0.004(3)
C5B 0.080(5) 0.061(4) 0.054(4) -0.009(3) 0.013(4) -0.016(4)
C6B 0.087(5) 0.077(5) 0.046(4) -0.002(4) 0.009(3) -0.005(4)
N1C 0.058(3) 0.055(3) 0.050(3) 0.006(3) 0.002(2) 0.002(3)
C2C 0.055(4) 0.061(4) 0.052(4) 0.002(3) 0.004(3) 0.001(3)
N2C 0.070(4) 0.058(4) 0.046(3) 0.001(3) 0.002(3) -0.004(3)
C3C 0.061(4) 0.061(4) 0.052(4) 0.004(3) 0.002(3) -0.004(3)
C4C 0.064(4) 0.056(4) 0.059(4) 0.004(3) 0.001(3) 0.002(3)
C5C 0.075(5) 0.068(5) 0.056(4) -0.006(4) 0.004(3) 0.001(4)
C6C 0.068(5) 0.077(5) 0.052(4) 0.004(4) 0.004(3) 0.003(4)
N1D 0.088(5) 0.100(6) 0.093(5) -0.008(5) 0.009(5) -0.007(6)
C2D 0.054(5) 0.068(6) 0.069(5) -0.005(5) 0.008(5) 0.000(5)
N2D 0.078(6) 0.072(7) 0.121(8) -0.001(6) 0.004(5) 0.002(5)
C3D 0.053(4) 0.039(5) 0.059(4) -0.006(4) 0.010(4) 0.001(4)
C4D 0.076(6) 0.075(6) 0.077(6) 0.004(5) 0.021(5) -0.004(6)
C5D 0.090(6) 0.071(6) 0.085(6) 0.009(5) 0.020(5) -0.002(6)
C6D 0.082(6) 0.087(7) 0.084(6) 0.010(6) 0.005(6) -0.003(6)

loop_
_atom_type_symbol
_atom_type_description
_atom_type_scat_dispersion_real
_atom_type_scat_dispersion_imag
_atom_type_scat_source
C C 0.0181 0.0091 'International Tables Vol C Tables 4.2.6.8 and 6.1.1.4'
H H 0.0000 0.0000 'International Tables Vol C Tables 4.2.6.8 and 6.1.1.4'
N N 0.0311 0.0180 'International Tables Vol C Tables 4.2.6.8 and 6.1.1.4'
O O 0.0492 0.0322 'International Tables Vol C Tables 4.2.6.8 and 6.1.1.4'
P P 0.2955 0.4335 'International Tables Vol C Tables 4.2.6.8 and 6.1.1.4'

loop_
_geom_angle_atom_site_label_1
_geom_angle_atom_site_label_2
_geom_angle_atom_site_label_3
_geom_angle
_geom_angle_site_symmetry_1
_geom_angle_site_symmetry_3
_geom_angle_publ_flag
O1A P1A O3A 115.6(3) . . yes
O1A P1A O2A 116.4(3) . . yes
O3A P1A O2A 101.7(3) . . yes
O1A P1A P2A 106.8(2) . . yes
O3A P1A P2A 108.3(2) . . yes
O2A P1A P2A 107.6(2) . . yes
P1A O2A H2PA 109.5 . . ?
P1A O3A H3PA 109.5 . . ?
O4A P2A O5A 115.1(3) . . yes
O4A P2A O6A 109.7(3) . . yes
O5A P2A O6A 110.6(3) . . yes
O4A P2A P1A 109.0(2) . . yes
O5A P2A P1A 104.5(2) . . yes
O6A P2A P1A 107.46(19) . . yes
P2A O6A H6PA 109.5 . . ?
O2B P1B O1B 116.8(3) . . yes
O2B P1B O3B 110.9(3) . . yes
O1B P1B O3B 106.2(3) . . yes
O2B P1B P2B 105.47(19) . . yes
O1B P1B P2B 109.3(2) . . yes
O3B P1B P2B 107.89(19) . . yes
P1B O3B H3PB 109.5 . . ?
O4B P2B O5B 117.2(3) . . yes
O4B P2B O6B 106.7(3) . . yes
O5B P2B O6B 111.7(2) . . yes
O4B P2B P1B 108.94(19) . . yes
O5B P2B P1B 105.17(17) . . yes
O6B P2B P1B 106.65(19) . . yes
P2B O6B H6PB 109.5 . . ?
O1C P1C O2C 115.6(3) . . yes
O1C P1C O3C 115.0(3) . . yes
O2C P1C O3C 101.9(3) . . yes
O1C P1C P2C 108.3(2) . . yes
O2C P1C P2C 107.8(2) . . yes
O3C P1C P2C 107.8(2) . . yes
P1C O2C H2PC 109.5 . . ?
P1C O3C H3PC 109.5 . . ?
O4C P2C O5C 115.8(3) . . yes
O4C P2C O6C 110.5(3) . . yes
O5C P2C O6C 109.9(3) . . yes
O4C P2C P1C 107.4(2) . . yes
O5C P2C P1C 106.2(2) . . yes
O6C P2C P1C 106.4(2) . . yes
P2C O6C H6PC 109.5 . . ?
C2A N1A C6A 123.5(6) . . ?
C2A N1A H1NA 118.2 . . ?
C6A N1A H1NA 118.2 . . ?
N2A C2A N1A 119.2(6) . . ?
N2A C2A C3A 123.3(6) . . ?
N1A C2A C3A 117.4(6) . . ?
C2A N2A H2A1 120.0 . . ?
C2A N2A H2A2 120.0 . . ?
H2A1 N2A H2A2 120.0 . . ?
C4A C3A C2A 120.4(7) . . ?
C4A C3A H3A 119.8 . . ?
C2A C3A H3A 119.8 . . ?
C6A C5A C4A 119.9(7) . . ?
C6A C5A H5A 120.0 . . ?
C4A C5A H5A 120.0 . . ?
C5A C6A N1A 118.7(7) . . ?
C5A C6A H6A 120.6 . . ?
N1A C6A H6A 120.6 . . ?
C3A C4A C5A 120.0(7) . . ?
C3A C4A H4A 120.0 . . ?
C5A C4A H4A 120.0 . . ?
C2B N1B C6B 122.2(6) . . ?
C2B N1B H1NB 118.9 . . ?
C6B N1B H1NB 118.9 . . ?
N2B C2B N1B 119.6(6) . . ?
N2B C2B C3B 121.8(6) . . ?
N1B C2B C3B 118.6(6) . . ?
C2B N2B H2B1 120.0 . . ?
C2B N2B H2B2 120.0 . . ?
H2B1 N2B H2B2 120.0 . . ?
C4B C3B C2B 118.8(6) . . ?
C4B C3B H3B 120.6 . . ?
C2B C3B H3B 120.6 . . ?
C3B C4B C5B 121.4(7) . . ?
C3B C4B H4B 119.3 . . ?
C5B C4B H4B 119.3 . . ?
C6B C5B C4B 119.2(7) . . ?
C6B C5B H5B 120.4 . . ?
C4B C5B H5B 120.4 . . ?
C5B C6B N1B 119.7(7) . . ?
C5B C6B H6B 120.1 . . ?
N1B C6B H6B 120.1 . . ?
C6C N1C C2C 122.7(6) . . ?
C6C N1C H1NC 118.6 . . ?
C2C N1C H1NC 118.6 . . ?
N2C C2C N1C 118.6(6) . . ?
N2C C2C C3C 123.9(6) . . ?
N1C C2C C3C 117.4(6) . . ?
C2C N2C H2C1 120.0 . . ?
C2C N2C H2C2 120.0 . . ?
H2C1 N2C H2C2 120.0 . . ?
C4C C3C C2C 120.8(6) . . ?
C4C C3C H3C 119.6 . . ?
C2C C3C H3C 119.6 . . ?
C3C C4C C5C 119.8(7) . . ?
C3C C4C H4C 120.1 . . ?
C5C C4C H4C 120.1 . . ?
C6C C5C C4C 118.7(7) . . ?
C6C C5C H5C 120.7 . . ?
C4C C5C H5C 120.7 . . ?
N1C C6C C5C 120.6(7) . . ?
N1C C6C H6C 119.7 . . ?
C5C C6C H6C 119.7 . . ?
C6D N1D C2D 114.7(10) . . ?
C6D N1D H1ND 122.7 . . ?
C2D N1D H1ND 122.7 . . ?
C3D C2D N2D 125.0(12) . . ?
C3D C2D N1D 117.1(10) . . ?
N2D C2D N1D 117.9(10) . . ?
C2D N2D H2D1 120.0 . . ?
C2D N2D H2D2 120.0 . . ?
H2D1 N2D H2D2 120.0 . . ?
C2D C3D C4D 124.7(11) . . ?
C2D C3D H3D 117.6 . . ?
C4D C3D H3D 117.6 . . ?
C5D C4D C3D 120.5(11) . . ?
C5D C4D H4D 119.8 . . ?
C3D C4D H4D 119.8 . . ?
C4D C5D C6D 119.1(11) . . ?
C4D C5D H5D 120.4 . . ?
C6D C5D H5D 120.4 . . ?
C5D C6D N1D 123.8(12) . . ?
C5D C6D H6D 118.1 . . ?
N1D C6D H6D 118.1 . . ?
C6E N1E C2E 114.6(19) . . ?
C6E N1E H1NE 122.7 . . ?
C2E N1E H1NE 122.7 . . ?
C3E C2E N2E 130(3) . . ?
C3E C2E N1E 113(2) . . ?
N2E C2E N1E 115(2) . . ?
C2E N2E H2E1 120.0 . . ?
C2E N2E H2E2 120.0 . . ?
H2E1 N2E H2E2 120.0 . . ?
C2E C3E C4E 130(3) . . ?
C2E C3E H3E 114.8 . . ?
C4E C3E H3E 114.8 . . ?
C5E C4E C3E 116(2) . . ?
C5E C4E H4E 122.0 . . ?
C3E C4E H4E 122.0 . . ?
C4E C5E C6E 120(2) . . ?
C4E C5E H5E 119.9 . . ?
C6E C5E H5E 119.9 . . ?
C5E C6E N1E 125(2) . . ?
C5E C6E H6E 117.7 . . ?
N1E C6E H6E 117.7 . . ?
H1W1 O1W H1W2 108.1 . . ?

loop_
_geom_bond_atom_site_label_1
_geom_bond_atom_site_label_2
_geom_bond_distance
_geom_bond_site_symmetry_2
_geom_bond_publ_flag
P1A O1A 1.483(5) . yes
P1A O3A 1.549(5) . yes
P1A O2A 1.551(5) . yes
P1A P2A 2.192(2) . yes
O2A H2PA 0.8400 . ?
O3A H3PA 0.8400 . ?
P2A O4A 1.491(5) . yes
P2A O5A 1.504(4) . yes
P2A O6A 1.571(5) . yes
O6A H6PA 0.8400 . ?
P1B O2B 1.502(5) . yes
P1B O1B 1.509(4) . yes
P1B O3B 1.553(4) . yes
P1B P2B 2.196(2) . yes
O3B H3PB 0.8400 . ?
P2B O4B 1.492(4) . yes
P2B O5B 1.506(4) . yes
P2B O6B 1.564(4) . yes
O6B H6PB 0.8400 . ?
P1C O1C 1.492(5) . yes
P1C O2C 1.537(5) . yes
P1C O3C 1.542(5) . yes
P1C P2C 2.202(3) . yes
O2C H2PC 0.8400 . ?
O3C H3PC 0.8400 . ?
P2C O4C 1.481(5) . yes
P2C O5C 1.496(5) . yes
P2C O6C 1.567(5) . yes
O6C H6PC 0.8400 . ?
N1A C2A 1.353(8) . ?
N1A C6A 1.373(9) . ?
N1A H1NA 0.8800 . ?
C2A N2A 1.319(8) . ?
C2A C3A 1.403(9) . ?
N2A H2A1 0.8800 . ?
N2A H2A2 0.8800 . ?
C3A C4A 1.364(9) . ?
C3A H3A 0.9500 . ?
C5A C6A 1.358(10) . ?
C5A C4A 1.398(10) . ?
C5A H5A 0.9500 . ?
C6A H6A 0.9500 . ?
C4A H4A 0.9500 . ?
N1B C2B 1.346(8) . ?
N1B C6B 1.377(8) . ?
N1B H1NB 0.8800 . ?
C2B N2B 1.334(8) . ?
C2B C3B 1.409(9) . ?
N2B H2B1 0.8800 . ?
N2B H2B2 0.8800 . ?
C3B C4B 1.367(9) . ?
C3B H3B 0.9500 . ?
C4B C5B 1.382(9) . ?
C4B H4B 0.9500 . ?
C5B C6B 1.357(10) . ?
C5B H5B 0.9500 . ?
C6B H6B 0.9500 . ?
N1C C6C 1.353(8) . ?
N1C C2C 1.362(8) . ?
N1C H1NC 0.8800 . ?
C2C N2C 1.332(8) . ?
C2C C3C 1.400(9) . ?
N2C H2C1 0.8800 . ?
N2C H2C2 0.8800 . ?
C3C C4C 1.363(9) . ?
C3C H3C 0.9500 . ?
C4C C5C 1.411(9) . ?
C4C H4C 0.9500 . ?
C5C C6C 1.356(10) . ?
C5C H5C 0.9500 . ?
C6C H6C 0.9500 . ?
N1D C6D 1.409(15) . ?
N1D C2D 1.499(14) . ?
N1D H1ND 0.8800 . ?
C2D C3D 1.283(13) . ?
C2D N2D 1.321(13) . ?
N2D H2D1 0.8800 . ?
N2D H2D2 0.8800 . ?
C3D C4D 1.385(13) . ?
C3D H3D 0.9500 . ?
C4D C5D 1.324(14) . ?
C4D H4D 0.9500 . ?
C5D C6D 1.335(17) . ?
C5D H5D 0.9500 . ?
C6D H6D 0.9500 . ?
N1E C6E 1.409(15) . ?
N1E C2E 1.499(15) . ?
N1E H1NE 0.8800 . ?
C2E C3E 1.283(13) . ?
C2E N2E 1.321(13) . ?
N2E H2E1 0.8800 . ?
N2E H2E2 0.8800 . ?
C3E C4E 1.385(13) . ?
C3E H3E 0.9500 . ?
C4E C5E 1.323(14) . ?
C4E H4E 0.9500 . ?
C5E C6E 1.335(17) . ?
C5E H5E 0.9500 . ?
C6E H6E 0.9500 . ?
O1W H1W1 0.8405 . ?
O1W H1W2 0.8401 . ?

loop_
_geom_hbond_atom_site_label_D
_geom_hbond_atom_site_label_H
_geom_hbond_atom_site_label_A
_geom_hbond_distance_DH
_geom_hbond_distance_HA
_geom_hbond_distance_DA
_geom_hbond_angle_DHA
_geom_hbond_site_symmetry_A
O2A H2PA O1B 0.84 1.68 2.501(6) 166.2 .
O3A H3PA O4C 0.84 1.73 2.561(7) 172.4 1_455
O6A H6PA O5B 0.84 1.79 2.630(6) 174.3 .
O3B H3PB O5C 0.84 1.73 2.559(6) 169.9 .
O6B H6PB O5A 0.84 1.70 2.528(6) 169.2 .
O2C H2PC O4B 0.84 1.68 2.496(6) 161.9 .
O3C H3PC O4A 0.84 1.71 2.547(7) 173.6 1_655
O6C H6PC O2B 0.84 1.75 2.586(7) 171.4 .
N1A H1NA O1A 0.88 2.08 2.792(7) 137.6 .
N1A H1NA O5A 0.88 2.53 3.222(7) 136.4 .
N2A H2A1 O5A 0.88 1.98 2.797(7) 153.3 .
N2A H2A2 O4B 0.88 2.02 2.884(7) 168.5 3_666
N1B H1NB O5B 0.88 1.93 2.741(7) 152.7 .
N2B H2B1 O2B 0.88 2.14 2.886(7) 141.8 .
N2B H2B2 O1B 0.88 2.04 2.899(7) 165.4 2_655
N1C H1NC O5C 0.88 1.81 2.669(7) 164.4 .
N2C H2C1 O1C 0.88 2.13 2.950(7) 154.8 .
N2C H2C2 O4A 0.88 2.06 2.903(7) 160.4 3_666
C3C H3C O4A 0.95 2.62 3.350(8) 133.5 3_666
N1D H1ND O1W 0.88 1.79 2.67(5) 171.2 .
N2D H2D1 O1C 0.88 2.49 3.111(11) 127.9 2_755
N2D H2D2 O4C 0.88 2.30 3.058(11) 144.6 2_755
C3D H3D O1C 0.95 2.05 2.999(11) 173.5 4_575
C5D H5D O3A 0.95 2.58 3.418(13) 146.8 2_645
C6D H6D O4C 0.95 2.69 3.512(14) 145.2 .
C6D H6D O1W 0.95 2.50 3.11(4) 121.4 2_745
N1E H1NE O4C 0.88 2.49 3.30(3) 152.6 .
N2E H2E1 O1A 0.88 2.24 2.93(3) 134.8 2_655
N2E H2E2 O4C 0.88 2.73 3.53(3) 151.0 .
N2E H2E2 O6C 0.88 2.46 3.11(3) 131.6 .
O1W H1W1 O6C 0.84 1.98 2.71(4) 145.7 .
O1W H1W2 O1A 0.84 1.96 2.76(4) 158.5 2_655

loop_
_geom_torsion_atom_site_label_1
_geom_torsion_atom_site_label_2
_geom_torsion_atom_site_label_3
_geom_torsion_atom_site_label_4
_geom_torsion
_geom_torsion_site_symmetry_1
_geom_torsion_site_symmetry_2
_geom_torsion_site_symmetry_3
_geom_torsion_site_symmetry_4
_geom_torsion_publ_flag
O1A P1A P2A O4A -86.4(3) . . . . yes
O3A P1A P2A O4A 38.7(3) . . . . yes
O2A P1A P2A O4A 148.0(3) . . . . yes
O1A P1A P2A O5A 37.2(3) . . . . yes
O3A P1A P2A O5A 162.3(3) . . . . yes
O2A P1A P2A O5A -88.5(3) . . . . yes
O1A P1A P2A O6A 154.7(3) . . . . yes
O3A P1A P2A O6A -80.1(3) . . . . yes
O2A P1A P2A O6A 29.1(3) . . . . yes
O2B P1B P2B O4B -57.5(3) . . . . yes
O1B P1B P2B O4B 176.2(3) . . . . yes
O3B P1B P2B O4B 61.1(3) . . . . yes
O2B P1B P2B O5B 69.0(3) . . . . yes
O1B P1B P2B O5B -57.4(3) . . . . yes
O3B P1B P2B O5B -172.5(3) . . . . yes
O2B P1B P2B O6B -172.3(3) . . . . yes
O1B P1B P2B O6B 61.4(3) . . . . yes
O3B P1B P2B O6B -53.7(3) . . . . yes
O1C P1C P2C O4C -83.4(3) . . . . yes
O2C P1C P2C O4C 150.9(3) . . . . yes
O3C P1C P2C O4C 41.6(3) . . . . yes
O1C P1C P2C O5C 41.1(3) . . . . yes
O2C P1C P2C O5C -84.6(3) . . . . yes
O3C P1C P2C O5C 166.1(3) . . . . yes
O1C P1C P2C O6C 158.2(3) . . . . yes
O2C P1C P2C O6C 32.5(3) . . . . yes
O3C P1C P2C O6C -76.8(3) . . . . yes
C6A N1A C2A N2A -178.5(6) . . . . ?
C6A N1A C2A C3A -0.6(10) . . . . ?
N2A C2A C3A C4A 177.8(7) . . . . ?
N1A C2A C3A C4A 0.1(10) . . . . ?
C4A C5A C6A N1A 1.1(12) . . . . ?
C2A N1A C6A C5A 0.0(11) . . . . ?
C2A C3A C4A C5A 1.0(11) . . . . ?
C6A C5A C4A C3A -1.6(12) . . . . ?
C6B N1B C2B N2B 177.8(7) . . . . ?
C6B N1B C2B C3B -0.5(11) . . . . ?
N2B C2B C3B C4B -178.7(7) . . . . ?
N1B C2B C3B C4B -0.5(11) . . . . ?
C2B C3B C4B C5B 1.1(12) . . . . ?
C3B C4B C5B C6B -0.8(12) . . . . ?
C4B C5B C6B N1B -0.1(11) . . . . ?
C2B N1B C6B C5B 0.8(11) . . . . ?
C6C N1C C2C N2C 176.7(6) . . . . ?
C6C N1C C2C C3C -1.2(10) . . . . ?
N2C C2C C3C C4C -177.3(7) . . . . ?
N1C C2C C3C C4C 0.4(10) . . . . ?
C2C C3C C4C C5C 0.8(11) . . . . ?
C3C C4C C5C C6C -1.4(11) . . . . ?
C2C N1C C6C C5C 0.6(11) . . . . ?
C4C C5C C6C N1C 0.7(11) . . . . ?
C6D N1D C2D C3D 2.8(16) . . . . ?
C6D N1D C2D N2D -178.1(11) . . . . ?
N2D C2D C3D C4D 178.3(11) . . . . ?
N1D C2D C3D C4D -2.7(18) . . . . ?
C2D C3D C4D C5D 3(2) . . . . ?
C3D C4D C5D C6D -3(2) . . . . ?
C4D C5D C6D N1D 3(2) . . . . ?
C2D N1D C6D C5D -3.1(19) . . . . ?
C6E N1E C2E C3E 9(7) . . . . ?
C6E N1E C2E N2E 174(4) . . . . ?
N2E C2E C3E C4E -172(5) . . . . ?
N1E C2E C3E C4E -9(9) . . . . ?
C2E C3E C4E C5E 5(9) . . . . ?
C3E C4E C5E C6E -1(8) . . . . ?
C4E C5E C6E N1E 2(8) . . . . ?
C2E N1E C6E C5E -6(7) . . . . ?
